data_4021070
loop_
_publ_author_name
'Stefan F. Kirsch'
'Larry E. Overman'
'Mary P. Watson'

_publ_section_title
;
 Monomeric Cobalt Oxazoline Palladacycles (COP).
 Useful Catalysts for Catalytic Asymmetric Rearrangement
 of Allylic Trichloroacetimidates
;
_journal_name_full 'Journal of Organic Chemistry'
_journal_page_first 8101
_journal_page_last 8104
_journal_paper_doi 10.1021/jo0487092
_journal_volume 69
_journal_year 2004
_chemical_formula_sum 'C44 H34 Co F6 N O3 Pd'
_chemical_formula_weight 904.05
_space_group_IT_number 169
_symmetry_cell_setting hexagonal
_symmetry_space_group_name_Hall 'P 61'
_symmetry_space_group_name_H-M 'P 61'
_cell_angle_alpha 90.00
_cell_angle_beta 90.00
_cell_angle_gamma 120.00
_cell_formula_units_Z 6
_cell_length_a 11.4413(5)
_cell_length_b 11.4413(5)
_cell_length_c 50.149(5)
_cell_measurement_temperature 163(2)
_cell_volume 5685.2(6)
_diffrn_ambient_temperature 163(2)
_exptl_crystal_density_diffrn 1.584
_cod_database_code 4021070

loop_
_symmetry_equiv_pos_as_xyz
'x, y, z'
'-y, x-y, z+1/3'
'-x+y, -x, z+2/3'
'-x, -y, z+1/2'
'y, -x+y, z+5/6'
'x-y, x, z+1/6'

loop_
_atom_site_label
_atom_site_type_symbol
_atom_site_fract_x
_atom_site_fract_y
_atom_site_fract_z
_atom_site_U_iso_or_equiv
_atom_site_adp_type
_atom_site_occupancy
_atom_site_symmetry_multiplicity
_atom_site_calc_flag
_atom_site_refinement_flags
_atom_site_disorder_assembly
_atom_site_disorder_group
Pd1 Pd 0.89563(4) 0.75107(4) 0.027421(8) 0.02475(10) Uani 1 1 d . . .
Co1 Co 0.96281(7) 1.08482(7) 0.037489(13) 0.01986(14) Uani 1 1 d . . .
O1 O 0.6705(4) 0.8137(4) 0.08326(9) 0.0376(10) Uani 1 1 d . . .
O2 O 0.7821(4) 0.5642(4) 0.00813(8) 0.0297(9) Uani 1 1 d . . .
O3 O 1.0601(4) 0.8024(4) 0.00470(7) 0.0303(9) Uani 1 1 d . . .
N1 N 0.7424(5) 0.7239(5) 0.05168(9) 0.0294(10) Uani 1 1 d . . .
C1 C 0.9874(6) 0.9215(6) 0.04727(11) 0.0273(12) Uani 1 1 d . . .
C2 C 1.1143(6) 1.0422(6) 0.04804(11) 0.0300(12) Uani 1 1 d . . .
H2A H 1.1951 1.0621 0.0370 0.036 Uiso 1 1 calc R . .
C3 C 1.1066(6) 1.1311(6) 0.06721(11) 0.0292(12) Uani 1 1 d . . .
H3A H 1.1814 1.2238 0.0717 0.035 Uiso 1 1 calc R . .
C4 C 0.9747(6) 1.0683(5) 0.07827(11) 0.0273(12) Uani 1 1 d . . .
H4A H 0.9406 1.1058 0.0923 0.033 Uiso 1 1 calc R . .
C5 C 0.9028(6) 0.9387(5) 0.06616(10) 0.0247(11) Uani 1 1 d . . .
C6 C 0.7703(6) 0.8244(6) 0.06723(11) 0.0286(12) Uani 1 1 d . . .
C7 C 0.5540(7) 0.6851(8) 0.07630(18) 0.060(2) Uani 1 1 d . . .
H7A H 0.4823 0.6988 0.0685 0.072 Uiso 1 1 calc R . .
H7B H 0.5175 0.6274 0.0923 0.072 Uiso 1 1 calc R . .
C8 C 0.6029(6) 0.6186(6) 0.05577(14) 0.0390(15) Uani 1 1 d . . .
H8A H 0.5525 0.6063 0.0388 0.047 Uiso 1 1 calc R . .
C9 C 0.5905(6) 0.4829(7) 0.06330(16) 0.0510(18) Uani 1 1 d . . .
H9A H 0.6399 0.4612 0.0495 0.061 Uiso 1 1 calc R . .
C10 C 0.6537(9) 0.4878(9) 0.08996(19) 0.083(3) Uani 1 1 d . . .
H10A H 0.6434 0.3993 0.0939 0.124 Uiso 1 1 calc R . .
H10B H 0.6089 0.5115 0.1038 0.124 Uiso 1 1 calc R . .
H10C H 0.7498 0.5559 0.0894 0.124 Uiso 1 1 calc R . .
C11 C 0.4445(7) 0.3743(8) 0.0622(2) 0.067(2) Uani 1 1 d . . .
H11A H 0.4075 0.3742 0.0446 0.100 Uiso 1 1 calc R . .
H11B H 0.3939 0.3914 0.0760 0.100 Uiso 1 1 calc R . .
H11C H 0.4371 0.2863 0.0655 0.100 Uiso 1 1 calc R . .
C12 C 0.7357(7) 0.3893(7) -0.02214(13) 0.0418(15) Uani 1 1 d . . .
C13 C 0.8321(6) 0.5279(5) -0.00983(11) 0.0291(12) Uani 1 1 d . . .
C14 C 0.9613(6) 0.5954(6) -0.02034(12) 0.0350(13) Uani 1 1 d . . .
H14A H 0.9827 0.5507 -0.0338 0.042 Uiso 1 1 calc R . .
C15 C 1.0623(6) 0.7237(6) -0.01275(11) 0.0334(13) Uani 1 1 d . . .
C16 C 1.1950(7) 0.7838(7) -0.02828(14) 0.0490(17) Uani 1 1 d . . .
C17 C 0.8631(5) 1.0585(5) 0.00355(10) 0.0180(10) Uani 1 1 d . . .
C18 C 0.9977(5) 1.1775(5) 0.00273(10) 0.0216(11) Uani 1 1 d . . .
C19 C 0.9545(5) 1.2417(5) 0.02289(9) 0.0234(11) Uani 1 1 d . . .
C20 C 0.8199(5) 1.1190(5) 0.02336(11) 0.0229(11) Uani 1 1 d . . .
C21 C 0.7960(5) 0.9313(5) -0.01206(10) 0.0220(11) Uani 1 1 d . . .
C22 C 0.8555(6) 0.9130(5) -0.03461(10) 0.0280(12) Uani 1 1 d . . .
H22A H 0.9402 0.9843 -0.0405 0.034 Uiso 1 1 calc R . .
C23 C 0.7934(6) 0.7920(6) -0.04868(11) 0.0319(13) Uani 1 1 d . . .
H23A H 0.8362 0.7805 -0.0639 0.038 Uiso 1 1 calc R . .
C24 C 0.6690(6) 0.6885(6) -0.04045(11) 0.0358(14) Uani 1 1 d . . .
H24A H 0.6262 0.6057 -0.0500 0.043 Uiso 1 1 calc R . .
C25 C 0.6075(6) 0.7056(6) -0.01845(12) 0.0330(13) Uani 1 1 d . . .
H25A H 0.5219 0.6341 -0.0130 0.040 Uiso 1 1 calc R . .
C26 C 0.6680(6) 0.8255(5) -0.00410(11) 0.0267(12) Uani 1 1 d . . .
H26A H 0.6238 0.8363 0.0109 0.032 Uiso 1 1 calc R . .
C27 C 1.1192(5) 1.2286(5) -0.01472(10) 0.0244(11) Uani 1 1 d . . .
C28 C 1.1679(6) 1.3535(6) -0.02741(11) 0.0302(12) Uani 1 1 d . . .
H28A H 1.1231 1.4037 -0.0250 0.036 Uiso 1 1 calc R . .
C29 C 1.2815(6) 1.4040(6) -0.04353(11) 0.0347(13) Uani 1 1 d . . .
H29A H 1.3142 1.4889 -0.0520 0.042 Uiso 1 1 calc R . .
C30 C 1.3473(5) 1.3317(6) -0.04729(12) 0.0373(14) Uani 1 1 d . . .
H30A H 1.4253 1.3668 -0.0583 0.045 Uiso 1 1 calc R . .
C31 C 1.2991(5) 1.2088(6) -0.03498(11) 0.0315(12) Uani 1 1 d . . .
H31A H 1.3437 1.1585 -0.0376 0.038 Uiso 1 1 calc R . .
C32 C 1.1860(5) 1.1573(5) -0.01873(10) 0.0248(11) Uani 1 1 d . . .
H32A H 1.1541 1.0723 -0.0103 0.030 Uiso 1 1 calc R . .
C33 C 1.0143(5) 1.3755(5) 0.03448(9) 0.0237(11) Uani 1 1 d . . .
C34 C 0.9365(6) 1.4239(5) 0.04605(11) 0.0282(12) Uani 1 1 d . . .
H34A H 0.8413 1.3674 0.0468 0.034 Uiso 1 1 calc R . .
C35 C 0.9957(7) 1.5541(6) 0.05661(12) 0.0384(15) Uani 1 1 d . . .
H35A H 0.9403 1.5844 0.0646 0.046 Uiso 1 1 calc R . .
C36 C 1.1314(7) 1.6381(6) 0.05562(13) 0.0444(17) Uani 1 1 d . . .
H36A H 1.1712 1.7257 0.0633 0.053 Uiso 1 1 calc R . .
C37 C 1.2101(7) 1.5949(6) 0.04343(14) 0.0450(16) Uani 1 1 d . . .
H37A H 1.3041 1.6555 0.0415 0.054 Uiso 1 1 calc R . .
C38 C 1.1545(6) 1.4641(6) 0.03391(12) 0.0358(14) Uani 1 1 d . . .
H38A H 1.2120 1.4339 0.0269 0.043 Uiso 1 1 calc R . .
C39 C 0.6899(5) 1.0847(5) 0.03669(11) 0.0243(11) Uani 1 1 d . . .
C40 C 0.6865(6) 1.1020(6) 0.06374(12) 0.0359(13) Uani 1 1 d . . .
H40A H 0.7667 1.1351 0.0740 0.043 Uiso 1 1 calc R . .
C41 C 0.5651(7) 1.0710(7) 0.07611(13) 0.0435(16) Uani 1 1 d . . .
H41A H 0.5632 1.0836 0.0948 0.052 Uiso 1 1 calc R . .
C42 C 0.4497(7) 1.0232(7) 0.06176(15) 0.0447(16) Uani 1 1 d . . .
H42A H 0.3679 1.0031 0.0704 0.054 Uiso 1 1 calc R . .
C43 C 0.4510(7) 1.0040(7) 0.03506(15) 0.0516(18) Uani 1 1 d . . .
H43A H 0.3699 0.9690 0.0250 0.062 Uiso 1 1 calc R . .
C44 C 0.5715(6) 1.0357(7) 0.02249(13) 0.0417(15) Uani 1 1 d . . .
H44A H 0.5722 1.0234 0.0038 0.050 Uiso 1 1 calc R . .
F1 F 0.7894(4) 0.3116(4) -0.02369(10) 0.0659(13) Uani 1 1 d . . .
F2 F 0.6995(5) 0.4000(5) -0.04648(9) 0.0756(15) Uani 1 1 d . . .
F3 F 0.6227(5) 0.3224(5) -0.00843(11) 0.0876(17) Uani 1 1 d . . .
F4 F 1.2822(5) 0.9026(5) -0.02169(12) 0.094(2) Uani 1 1 d . . .
F5 F 1.1737(6) 0.7970(8) -0.05379(11) 0.136(3) Uani 1 1 d . . .
F6 F 1.2442(7) 0.7068(7) -0.0285(2) 0.159(4) Uani 1 1 d . . .

loop_
_atom_site_aniso_label
_atom_site_aniso_U_11
_atom_site_aniso_U_22
_atom_site_aniso_U_33
_atom_site_aniso_U_23
_atom_site_aniso_U_13
_atom_site_aniso_U_12
Pd1 0.0340(2) 0.0235(2) 0.02092(17) 0.00068(17) 0.00094(18) 0.01749(19)
Co1 0.0253(3) 0.0208(3) 0.0142(3) 0.0006(3) -0.0003(3) 0.0121(3)
O1 0.033(2) 0.038(2) 0.041(3) 0.0045(19) 0.0124(19) 0.0172(19)
O2 0.037(2) 0.025(2) 0.030(2) -0.0007(16) -0.0024(17) 0.0177(18)
O3 0.038(2) 0.033(2) 0.025(2) -0.0034(17) 0.0017(17) 0.0216(19)
N1 0.035(3) 0.026(2) 0.026(3) 0.0045(19) 0.000(2) 0.014(2)
C1 0.035(3) 0.031(3) 0.022(3) 0.005(2) 0.001(2) 0.021(3)
C2 0.026(3) 0.034(3) 0.031(3) 0.005(2) 0.002(2) 0.016(3)
C3 0.035(3) 0.032(3) 0.023(3) -0.006(2) -0.013(2) 0.018(3)
C4 0.035(3) 0.029(3) 0.020(3) 0.000(2) -0.001(2) 0.018(3)
C5 0.035(3) 0.024(3) 0.015(3) 0.004(2) 0.005(2) 0.015(2)
C6 0.037(3) 0.031(3) 0.018(3) 0.006(2) 0.002(2) 0.018(3)
C7 0.039(4) 0.051(5) 0.077(6) -0.003(4) 0.016(4) 0.012(4)
C8 0.028(3) 0.030(3) 0.049(4) 0.005(3) -0.002(3) 0.006(3)
C9 0.028(3) 0.050(4) 0.062(5) 0.024(4) 0.002(3) 0.010(3)
C10 0.052(5) 0.073(6) 0.087(7) 0.047(5) -0.017(5) 0.004(4)
C11 0.039(4) 0.046(4) 0.095(7) 0.018(4) -0.001(4) 0.006(4)
C12 0.052(4) 0.041(4) 0.039(4) -0.002(3) -0.005(3) 0.028(3)
C13 0.038(3) 0.024(3) 0.030(3) -0.004(2) -0.010(2) 0.019(3)
C14 0.042(3) 0.037(3) 0.030(3) -0.009(3) 0.003(3) 0.023(3)
C15 0.050(4) 0.034(3) 0.022(3) 0.000(2) 0.001(3) 0.025(3)
C16 0.054(4) 0.050(4) 0.043(4) -0.011(3) 0.015(3) 0.025(4)
C17 0.018(2) 0.025(3) 0.012(2) 0.0010(19) -0.0021(19) 0.011(2)
C18 0.028(3) 0.021(3) 0.015(2) -0.0015(19) -0.003(2) 0.012(2)
C19 0.031(3) 0.026(3) 0.014(3) 0.000(2) -0.005(2) 0.015(2)
C20 0.028(3) 0.024(3) 0.024(3) -0.004(2) -0.010(2) 0.018(2)
C21 0.028(3) 0.018(2) 0.019(3) -0.0010(19) -0.006(2) 0.010(2)
C22 0.030(3) 0.028(3) 0.019(3) 0.003(2) -0.001(2) 0.009(2)
C23 0.042(3) 0.035(3) 0.019(3) -0.009(2) -0.003(2) 0.020(3)
C24 0.049(4) 0.023(3) 0.031(3) -0.006(2) -0.015(3) 0.014(3)
C25 0.030(3) 0.030(3) 0.032(3) -0.004(2) -0.005(2) 0.010(3)
C26 0.027(3) 0.025(3) 0.024(3) -0.003(2) -0.002(2) 0.010(2)
C27 0.029(3) 0.023(3) 0.019(2) 0.002(2) -0.001(2) 0.012(2)
C28 0.033(3) 0.026(3) 0.024(3) 0.002(2) -0.006(2) 0.010(2)
C29 0.025(3) 0.030(3) 0.028(3) 0.008(2) 0.000(2) -0.003(2)
C30 0.020(3) 0.039(3) 0.031(3) 0.005(3) 0.005(2) -0.001(3)
C31 0.027(3) 0.046(3) 0.023(3) 0.004(2) 0.003(2) 0.019(3)
C32 0.026(3) 0.026(3) 0.019(3) 0.005(2) 0.000(2) 0.010(2)
C33 0.032(3) 0.023(3) 0.018(3) 0.001(2) -0.005(2) 0.015(2)
C34 0.034(3) 0.024(3) 0.028(3) 0.000(2) -0.006(2) 0.016(2)
C35 0.066(4) 0.035(3) 0.025(3) -0.009(3) -0.011(3) 0.034(3)
C36 0.069(5) 0.027(3) 0.034(3) -0.015(3) -0.023(3) 0.021(3)
C37 0.043(4) 0.036(3) 0.042(4) -0.009(3) -0.013(3) 0.010(3)
C38 0.033(3) 0.029(3) 0.042(4) 0.001(3) -0.003(3) 0.013(2)
C39 0.022(2) 0.023(2) 0.028(3) 0.002(2) 0.000(2) 0.012(2)
C40 0.038(3) 0.043(4) 0.030(3) 0.003(3) 0.001(3) 0.023(3)
C41 0.040(4) 0.060(4) 0.037(4) 0.004(3) 0.017(3) 0.031(3)
C42 0.035(3) 0.043(4) 0.057(4) 0.000(3) 0.010(3) 0.020(3)
C43 0.032(3) 0.064(5) 0.060(5) -0.020(4) -0.004(3) 0.024(3)
C44 0.034(3) 0.054(4) 0.038(4) -0.009(3) -0.001(3) 0.023(3)
F1 0.072(3) 0.041(2) 0.096(4) -0.025(2) -0.032(3) 0.036(2)
F2 0.112(4) 0.060(3) 0.061(3) -0.027(2) -0.054(3) 0.048(3)
F3 0.060(3) 0.057(3) 0.101(4) -0.033(3) 0.013(3) -0.004(2)
F4 0.061(3) 0.077(3) 0.105(4) -0.038(3) 0.034(3) 0.005(3)
F5 0.088(4) 0.186(7) 0.043(3) 0.004(4) 0.017(3) 0.000(4)
F6 0.123(5) 0.122(5) 0.279(10) 0.122(6) 0.154(6) 0.097(5)

loop_
_geom_bond_atom_site_label_1
_geom_bond_atom_site_label_2
_geom_bond_distance
_geom_bond_site_symmetry_2
_geom_bond_publ_flag
Pd1 C1 1.962(6) . ?
Pd1 O3 2.020(4) . ?
Pd1 N1 2.026(5) . ?
Pd1 O2 2.102(4) . ?
Co1 C18 1.975(5) . ?
Co1 C19 1.985(5) . ?
Co1 C17 1.986(5) . ?
Co1 C20 1.992(5) . ?
Co1 C5 2.046(5) . ?
Co1 C4 2.065(5) . ?
Co1 C1 2.082(5) . ?
Co1 C3 2.083(5) . ?
Co1 C2 2.090(5) . ?
O1 C6 1.351(7) . ?
O1 C7 1.450(8) . ?
O2 C13 1.244(7) . ?
O3 C15 1.265(7) . ?
N1 C6 1.291(7) . ?
N1 C8 1.455(7) . ?
C1 C2 1.418(8) . ?
C1 C5 1.436(8) . ?
C2 C3 1.435(8) . ?
C3 C4 1.420(8) . ?
C4 C5 1.423(8) . ?
C5 C6 1.424(8) . ?
C7 C8 1.543(10) . ?
C8 C9 1.533(9) . ?
C9 C11 1.503(9) . ?
C9 C10 1.507(10) . ?
C12 F1 1.311(7) . ?
C12 F2 1.314(8) . ?
C12 F3 1.319(8) . ?
C12 C13 1.537(8) . ?
C13 C14 1.385(8) . ?
C14 C15 1.392(8) . ?
C15 C16 1.530(9) . ?
C16 F6 1.260(8) . ?
C16 F4 1.264(8) . ?
C16 F5 1.325(9) . ?
C17 C20 1.433(7) . ?
C17 C18 1.460(7) . ?
C17 C21 1.484(7) . ?
C18 C19 1.473(7) . ?
C18 C27 1.492(7) . ?
C19 C33 1.450(7) . ?
C19 C20 1.477(7) . ?
C20 C39 1.492(7) . ?
C21 C22 1.389(8) . ?
C21 C26 1.412(7) . ?
C22 C23 1.391(8) . ?
C23 C24 1.382(8) . ?
C24 C25 1.374(8) . ?
C25 C26 1.389(8) . ?
C27 C32 1.383(7) . ?
C27 C28 1.400(7) . ?
C28 C29 1.387(8) . ?
C29 C30 1.382(9) . ?
C30 C31 1.374(8) . ?
C31 C32 1.387(7) . ?
C33 C34 1.389(7) . ?
C33 C38 1.405(8) . ?
C34 C35 1.396(8) . ?
C35 C36 1.358(10) . ?
C36 C37 1.369(10) . ?
C37 C38 1.386(8) . ?
C39 C40 1.375(8) . ?
C39 C44 1.378(8) . ?
C40 C41 1.396(8) . ?
C41 C42 1.355(10) . ?
C42 C43 1.358(10) . ?
C43 C44 1.389(9) . ?
